data_2011888
loop_
_publ_author_name
'Gzella, Andrzej'
'Wrzeciono, Urszula'
'P\"oppel, Wolfram'

_publ_section_title
;
 Azole. 45. \"Uber 2,4-Dinitrophenylhydrazone von
 Morpholinonitroimidazolderivaten
;
_journal_issue 4
_journal_name_full 'Acta Crystallographica Section C'
_journal_page_first 462
_journal_page_last 466
_journal_paper_doi 10.1107/S0108270101000270
_journal_volume 57
_journal_year 2001
_chemical_formula_moiety 'C20 H25 N9 O8'
_chemical_formula_sum 'C20 H25 N9 O8'
_chemical_formula_weight 519.49
_chemical_name_systematic
;
(Z)-1-(4-morpholino-5-nitroimidazol-1-yl)-3-morpholinopropan-2-one
2,4-dinitrophenylhydrazone
;
_space_group_IT_number 2
_symmetry_cell_setting triclinic
_symmetry_space_group_name_Hall '-P 1'
_symmetry_space_group_name_H-M 'P -1'
_audit_creation_method SHELXL97
_cell_angle_alpha 111.282(8)
_cell_angle_beta 106.037(7)
_cell_angle_gamma 90.735(6)
_cell_formula_units_Z 2
_cell_length_a 8.0664(6)
_cell_length_b 12.3698(10)
_cell_length_c 13.2280(13)
_cell_measurement_reflns_used 38
_cell_measurement_temperature 293(2)
_cell_measurement_theta_max 32.2
_cell_measurement_theta_min 11.4
_cell_volume 1172.55(19)
_computing_cell_refinement 'KM-4 Software'
_computing_data_collection 'KM-4 Software (Kuma Diffraction, 1991)'
_computing_data_reduction 'KM-4 Software'
_computing_molecular_graphics 'ORTEP3 for Windows (Farrugia, 1997)'
_computing_publication_material SHELXL97
_computing_structure_refinement 'SHELXL97 (Sheldrick, 1997)'
_computing_structure_solution 'SHELXS97 (Sheldrick, 1990)'
_diffrn_ambient_temperature 293(2)
_diffrn_measured_fraction_theta_full .944
_diffrn_measured_fraction_theta_max .944
_diffrn_measurement_device_type 'Kuma KM-4'
_diffrn_measurement_method \w/2\q
_diffrn_radiation_monochromator graphite
_diffrn_radiation_source 'fine-focus sealed tube'
_diffrn_radiation_type CuK\a
_diffrn_radiation_wavelength 1.54178
_diffrn_reflns_av_R_equivalents .006
_diffrn_reflns_av_sigmaI/netI .016
_diffrn_reflns_limit_h_max 9
_diffrn_reflns_limit_h_min -9
_diffrn_reflns_limit_k_max 14
_diffrn_reflns_limit_k_min -14
_diffrn_reflns_limit_l_max 9
_diffrn_reflns_limit_l_min -15
_diffrn_reflns_number 4407
_diffrn_reflns_theta_full 70.12
_diffrn_reflns_theta_max 70.12
_diffrn_reflns_theta_min 3.76
_diffrn_standards_decay_% 1.5
_diffrn_standards_interval_count 100
_diffrn_standards_number 2
_exptl_absorpt_coefficient_mu .990
_exptl_absorpt_correction_type none
_exptl_crystal_colour orange-brown
_exptl_crystal_density_diffrn 1.471
_exptl_crystal_density_method 'not measured'
_exptl_crystal_description prism
_exptl_crystal_F_000 544
_exptl_crystal_size_max .52
_exptl_crystal_size_mid .22
_exptl_crystal_size_min .16
_refine_diff_density_max .17
_refine_diff_density_min -.16
_refine_ls_extinction_method none
_refine_ls_goodness_of_fit_ref 1.037
_refine_ls_hydrogen_treatment refall
_refine_ls_matrix_type full
_refine_ls_number_parameters 434
_refine_ls_number_reflns 4205
_refine_ls_number_restraints 0
_refine_ls_restrained_S_all 1.037
_refine_ls_R_factor_all .045
_refine_ls_R_factor_gt .036
_refine_ls_shift/su_max <0.001
_refine_ls_shift/su_mean .000
_refine_ls_structure_factor_coef Fsqd
_refine_ls_weighting_details 'w = 1/[\s^2^(Fo^2^)+(0.0491P)^2^+0.3977P] where P=(Fo^2^+2Fc^2^)/3'
_refine_ls_weighting_scheme calc
_refine_ls_wR_factor_ref .106
_reflns_number_gt 3575
_reflns_number_total 4205
_reflns_threshold_expression I>2\s(I)
_cod_data_source_file jz1436.cif
_cod_data_source_block Va
_cod_depositor_comments
;
The following automatic conversions were performed:
'_symmetry_cell_setting' value 'Triclinic' changed to 'triclinic'
according to '/home/saulius/struct/CIF-dictionaries/cif_core.dic'
dictionary named 'cif_core.dic' version 2.4.1 from 2010-06-29.

Automatic conversion script
Id: cif_fix_enum 1527 2010-12-29 10:47:43Z saulius 

The following automatic conversions were performed:

'_symmetry_cell_setting' value 'Triclinic' changed to 'triclinic'
according to /home/saulius/struct/CIF-dictionaries/cif_core.dic
dictionary named 'cif_core.dic' version 2.4.1 from 2010-06-29.

Automatic conversion script
Id: cif_fix_values 1715 2011-07-08 13:25:40Z adriana 

The following automatic conversions were performed:

'_refine_ls_weighting_scheme' value 'calc w =
1/[\s^2^(Fo^2^)+(0.0491P)^2^+0.3977P] where P=(Fo^2^+2Fc^2^)/3' was
changed to 'calc'. New tag '_refine_ls_weighting_details' was
created. The value of the new tag was set to 'w =
1/[\s^2^(Fo^2^)+(0.0491P)^2^+0.3977P] where P=(Fo^2^+2Fc^2^)/3'.

Automatic conversion script
Id: cif_fix_values 3143 2015-03-26 13:38:13Z robertas 
;
_cod_original_cell_volume 1172.55(13)
_cod_database_code 2011888
_cod_database_fobs_code 2011888

loop_
_symmetry_equiv_pos_as_xyz
'x, y, z'
'-x, -y, -z'

loop_
_atom_site_label
_atom_site_fract_x
_atom_site_fract_y
_atom_site_fract_z
_atom_site_U_iso_or_equiv
_atom_site_adp_type
_atom_site_calc_flag
_atom_site_refinement_flags
_atom_site_occupancy
_atom_site_disorder_assembly
_atom_site_disorder_group
_atom_site_type_symbol
N1 .73219(17) 1.07067(11) .30647(11) .0394(3) Uani d . 1 . . N
C2 .6685(2) 1.11499(15) .22835(15) .0463(4) Uani d . 1 . . C
N3 .67492(19) 1.22982(12) .26953(12) .0460(3) Uani d . 1 . . N
C4 .75053(19) 1.26521(14) .38352(13) .0389(3) Uani d . 1 . . C
C5 .79154(19) 1.16700(14) .40960(13) .0385(3) Uani d . 1 . . C
C6 .7411(2) .94624(14) .28057(15) .0422(4) Uani d . 1 . . C
C7 .5930(2) .88658(14) .29834(13) .0393(3) Uani d . 1 . . C
C8 .4642(2) .95597(15) .34888(14) .0425(4) Uani d . 1 . . C
N9 .56507(18) .77586(12) .26820(12) .0436(3) Uani d . 1 . . N
N10 .67787(19) .70925(12) .21650(12) .0440(3) Uani d . 1 . . N
C11 .6358(2) .59151(14) .17102(13) .0385(3) Uani d . 1 . . C
C12 .7496(2) .51144(14) .13154(13) .0401(4) Uani d . 1 . . C
C13 .7023(2) .39187(15) .08657(14) .0427(4) Uani d . 1 . . C
C14 .5388(2) .34943(14) .07772(13) .0417(4) Uani d . 1 . . C
C15 .4218(2) .42414(15) .11317(15) .0440(4) Uani d . 1 . . C
C16 .4690(2) .54187(15) .15885(15) .0430(4) Uani d . 1 . . C
N17 .92190(19) .55118(14) .13470(13) .0515(4) Uani d . 1 . . N
O18 .9583(2) .65417(13) .15356(15) .0784(5) Uani d . 1 . . O
O19 1.02297(19) .47958(15) .11587(17) .0819(5) Uani d . 1 . . O
N20 .4870(2) .22401(13) .02960(12) .0509(4) Uani d . 1 . . N
O21 .5888(2) .15919(12) -.00444(13) .0696(4) Uani d . 1 . . O
O22 .3422(2) .18844(13) .02456(15) .0751(4) Uani d . 1 . . O
N23 .34041(16) .98898(12) .26465(12) .0418(3) Uani d . 1 . . N
C24 .2622(3) 1.09188(16) .31848(18) .0537(5) Uani d . 1 . . C
C25 .1331(3) 1.1214(2) .2287(2) .0688(6) Uani d . 1 . . C
O26 .00152(17) 1.02646(14) .15767(13) .0710(4) Uani d . 1 . . O
C27 .0784(3) .9277(2) .1037(2) .0696(6) Uani d . 1 . . C
C28 .2033(2) .89255(17) .19029(16) .0516(4) Uani d . 1 . . C
N29 .77156(18) 1.38129(12) .45242(12) .0429(3) Uani d . 1 . . N
C30 .7001(3) 1.45843(15) .39385(16) .0483(4) Uani d . 1 . . C
C31 .7593(3) 1.58446(17) .47139(19) .0587(5) Uani d . 1 . . C
O32 .71433(18) 1.61231(11) .57372(12) .0631(4) Uani d . 1 . . O
C33 .7967(3) 1.54175(19) .63176(18) .0642(5) Uani d . 1 . . C
C34 .7386(3) 1.41346(18) .56284(16) .0542(5) Uani d . 1 . . C
N35 .88102(17) 1.15388(13) .50996(12) .0458(3) Uani d . 1 . . N
O36 .97978(18) 1.23815(13) .58793(12) .0681(4) Uani d . 1 . . O
O37 .85794(18) 1.05837(12) .51830(11) .0586(3) Uani d . 1 . . O
H2A .621(3) 1.0625(18) .1504(18) .060(6) Uiso d . 1 . . H
H6A .739(2) .9113(15) .2004(16) .044(5) Uiso d . 1 . . H
H6B .854(3) .9345(17) .3272(17) .055(5) Uiso d . 1 . . H
H8A .404(2) .9072(16) .3772(15) .046(5) Uiso d . 1 . . H
H8B .525(2) 1.0270(16) .4113(16) .044(5) Uiso d . 1 . . H
H10A .787(3) .738(2) .227(2) .074(7) Uiso d . 1 . . H
H13A .784(3) .3422(16) .0594(16) .052(5) Uiso d . 1 . . H
H15A .304(3) .3929(17) .1039(17) .056(5) Uiso d . 1 . . H
H16A .392(3) .5946(17) .1850(17) .057(5) Uiso d . 1 . . H
H24A .352(3) 1.156(2) .3630(19) .070(6) Uiso d . 1 . . H
H24B .202(3) 1.0778(18) .3721(18) .061(6) Uiso d . 1 . . H
H25A .192(3) 1.140(2) .183(2) .084(8) Uiso d . 1 . . H
H25B .081(4) 1.189(2) .264(2) .093(8) Uiso d . 1 . . H
H27A .144(3) .950(2) .062(2) .071(7) Uiso d . 1 . . H
H27B -.018(4) .864(2) .057(2) .093(8) Uiso d . 1 . . H
H28A .251(3) .8224(17) .1480(17) .056(5) Uiso d . 1 . . H
H28B .141(3) .8710(18) .2378(19) .065(6) Uiso d . 1 . . H
H30A .743(3) 1.4382(16) .3261(17) .052(5) Uiso d . 1 . . H
H30B .573(3) 1.4442(17) .3670(17) .058(6) Uiso d . 1 . . H
H31A .886(3) 1.6000(19) .4900(19) .070(6) Uiso d . 1 . . H
H31B .697(3) 1.6353(19) .4332(18) .066(6) Uiso d . 1 . . H
H33A .762(3) 1.563(2) .702(2) .084(7) Uiso d . 1 . . H
H33B .926(3) 1.557(2) .653(2) .075(7) Uiso d . 1 . . H
H34A .801(3) 1.367(2) .604(2) .072(7) Uiso d . 1 . . H
H34B .609(3) 1.3981(18) .5514(18) .064(6) Uiso d . 1 . . H

loop_
_atom_site_aniso_label
_atom_site_aniso_U_11
_atom_site_aniso_U_22
_atom_site_aniso_U_33
_atom_site_aniso_U_12
_atom_site_aniso_U_13
_atom_site_aniso_U_23
N1 .0435(7) .0400(7) .0372(7) .0059(5) .0123(5) .0174(6)
C2 .0573(10) .0452(9) .0354(9) .0050(7) .0106(7) .0170(7)
N3 .0575(8) .0440(8) .0363(7) .0048(6) .0102(6) .0178(6)
C4 .0358(7) .0434(8) .0379(8) .0017(6) .0108(6) .0164(7)
C5 .0356(7) .0450(8) .0354(8) .0033(6) .0086(6) .0172(7)
C6 .0444(9) .0408(8) .0456(9) .0090(7) .0176(7) .0181(7)
C7 .0410(8) .0435(8) .0356(8) .0071(6) .0112(6) .0177(7)
C8 .0446(9) .0464(9) .0384(8) .0052(7) .0165(7) .0154(7)
N9 .0449(7) .0439(8) .0454(8) .0088(6) .0167(6) .0185(6)
N10 .0422(7) .0410(7) .0505(8) .0076(6) .0165(6) .0173(6)
C11 .0409(8) .0411(8) .0366(8) .0075(6) .0101(6) .0195(7)
C12 .0375(8) .0486(9) .0392(8) .0075(7) .0124(6) .0218(7)
C13 .0467(9) .0476(9) .0389(8) .0137(7) .0148(7) .0206(7)
C14 .0494(9) .0407(8) .0363(8) .0056(7) .0106(7) .0181(7)
C15 .0399(8) .0499(9) .0451(9) .0040(7) .0119(7) .0220(7)
C16 .0383(8) .0468(9) .0474(9) .0098(7) .0129(7) .0217(7)
N17 .0441(8) .0602(9) .0523(9) .0069(7) .0198(7) .0199(7)
O18 .0672(9) .0561(9) .1051(12) -.0097(7) .0485(9) .0069(8)
O19 .0527(8) .0879(11) .1270(15) .0280(8) .0462(9) .0510(11)
N20 .0656(10) .0455(8) .0416(8) .0048(7) .0150(7) .0177(6)
O21 .0967(11) .0471(7) .0720(9) .0164(7) .0443(8) .0165(7)
O22 .0630(9) .0574(8) .0946(12) -.0102(7) .0179(8) .0222(8)
N23 .0370(7) .0442(7) .0451(8) .0055(5) .0150(6) .0160(6)
C24 .0506(10) .0420(9) .0668(12) .0087(8) .0205(9) .0167(9)
C25 .0559(12) .0678(14) .0952(17) .0204(10) .0273(12) .0416(13)
O26 .0439(7) .0884(11) .0782(10) .0206(7) .0169(7) .0298(8)
C27 .0469(11) .0908(17) .0578(12) .0138(11) .0102(10) .0170(12)
C28 .0430(9) .0516(10) .0499(10) .0029(7) .0148(8) .0073(8)
N29 .0458(7) .0419(7) .0400(7) .0031(6) .0123(6) .0149(6)
C30 .0526(10) .0452(9) .0507(10) .0074(7) .0188(8) .0200(8)
C31 .0596(12) .0467(10) .0700(13) .0048(9) .0245(10) .0189(9)
O32 .0667(9) .0500(7) .0627(8) .0102(6) .0212(7) .0089(6)
C33 .0677(13) .0626(12) .0475(11) .0079(10) .0132(10) .0073(9)
C34 .0626(12) .0568(11) .0420(10) .0067(9) .0182(8) .0157(8)
N35 .0375(7) .0598(9) .0413(8) .0097(6) .0097(6) .0222(7)
O36 .0572(8) .0793(10) .0493(8) -.0048(7) -.0083(6) .0218(7)
O37 .0674(8) .0638(8) .0559(8) .0187(6) .0174(6) .0363(7)

loop_
_atom_type_symbol
_atom_type_description
_atom_type_scat_dispersion_real
_atom_type_scat_dispersion_imag
_atom_type_scat_source
C C .0181 .0091 'International Tables Vol C Tables 4.2.6.8 and 6.1.1.4'
H H .0000 .0000 'International Tables Vol C Tables 4.2.6.8 and 6.1.1.4'
N N .0311 .0180 'International Tables Vol C Tables 4.2.6.8 and 6.1.1.4'
O O .0492 .0322 'International Tables Vol C Tables 4.2.6.8 and 6.1.1.4'

loop_
_geom_angle_atom_site_label_1
_geom_angle_atom_site_label_2
_geom_angle_atom_site_label_3
_geom_angle
_geom_angle_publ_flag
C2 N1 C5 105.40(13) yes
C2 N1 C6 123.78(14) ?
C5 N1 C6 130.74(13) ?
N3 C2 N1 114.14(15) yes
N3 C2 H2A 127.1(12) ?
N1 C2 H2A 118.7(12) ?
C2 N3 C4 105.76(14) yes
N3 C4 N29 120.30(14) ?
N3 C4 C5 108.80(14) yes
N29 C4 C5 130.88(15) ?
N35 C5 N1 121.31(14) ?
N35 C5 C4 132.72(15) ?
N1 C5 C4 105.85(13) yes
N1 C6 C7 113.23(13) ?
N1 C6 H6A 106.2(10) ?
C7 C6 H6A 110.2(10) ?
N1 C6 H6B 110.0(11) ?
C7 C6 H6B 109.8(11) ?
H6A C6 H6B 107.2(15) ?
N9 C7 C8 115.96(14) ?
N9 C7 C6 123.18(14) ?
C8 C7 C6 120.80(14) ?
N23 C8 C7 110.63(13) ?
N23 C8 H8A 111.5(11) ?
C7 C8 H8A 107.8(10) ?
N23 C8 H8B 107.9(11) ?
C7 C8 H8B 109.1(11) ?
H8A C8 H8B 110.0(15) ?
C7 N9 N10 117.09(14) ?
C11 N10 N9 117.25(14) ?
C11 N10 H10A 118.3(15) ?
N9 N10 H10A 122.6(15) ?
N10 C11 C16 120.13(15) ?
N10 C11 C12 123.81(15) ?
C16 C11 C12 116.05(15) ?
C13 C12 C11 122.04(15) ?
C13 C12 N17 116.41(14) ?
C11 C12 N17 121.54(15) ?
C14 C13 C12 118.94(15) ?
C14 C13 H13A 122.9(11) ?
C12 C13 H13A 118.1(11) ?
C13 C14 C15 121.17(15) ?
C13 C14 N20 119.44(15) ?
C15 C14 N20 119.39(15) ?
C16 C15 C14 119.94(16) ?
C16 C15 H15A 119.7(12) ?
C14 C15 H15A 120.4(12) ?
C15 C16 C11 121.83(15) ?
C15 C16 H16A 121.4(12) ?
C11 C16 H16A 116.8(12) ?
O19 N17 O18 122.64(16) ?
O19 N17 C12 118.43(16) ?
O18 N17 C12 118.90(15) ?
O21 N20 O22 122.90(16) ?
O21 N20 C14 118.91(16) ?
O22 N20 C14 118.19(15) ?
C28 N23 C8 110.78(14) ?
C28 N23 C24 109.26(14) ?
C8 N23 C24 111.65(14) ?
N23 C24 C25 109.88(18) ?
N23 C24 H24A 108.8(14) ?
C25 C24 H24A 109.9(13) ?
N23 C24 H24B 110.8(12) ?
C25 C24 H24B 110.0(12) ?
H24A C24 H24B 107.4(18) ?
O26 C25 C24 111.46(18) ?
O26 C25 H25A 108.7(16) ?
C24 C25 H25A 108.9(16) ?
O26 C25 H25B 109.6(16) ?
C24 C25 H25B 110.1(16) ?
H25A C25 H25B 108(2) ?
C25 O26 C27 109.50(17) ?
O26 C27 C28 110.72(18) ?
O26 C27 H27A 108.0(14) ?
C28 C27 H27A 107.2(14) ?
O26 C27 H27B 106.2(15) ?
C28 C27 H27B 109.6(16) ?
H27A C27 H27B 115(2) ?
N23 C28 C27 110.01(18) ?
N23 C28 H28A 111.7(12) ?
C27 C28 H28A 107.3(11) ?
N23 C28 H28B 109.0(12) ?
C27 C28 H28B 110.2(12) ?
H28A C28 H28B 108.5(17) ?
C4 N29 C30 114.86(14) ?
C4 N29 C34 118.69(14) ?
C30 N29 C34 112.13(15) ?
N29 C30 C31 110.52(16) ?
N29 C30 H30A 106.8(11) ?
C31 C30 H30A 110.8(11) ?
N29 C30 H30B 110.7(12) ?
C31 C30 H30B 110.0(12) ?
H30A C30 H30B 108.0(16) ?
O32 C31 C30 111.64(16) ?
O32 C31 H31A 109.2(13) ?
C30 C31 H31A 109.2(13) ?
O32 C31 H31B 105.8(12) ?
C30 C31 H31B 109.0(13) ?
H31A C31 H31B 112.1(18) ?
C33 O32 C31 108.87(16) ?
O32 C33 C34 112.06(17) ?
O32 C33 H33A 106.4(15) ?
C34 C33 H33A 108.4(15) ?
O32 C33 H33B 111.4(13) ?
C34 C33 H33B 109.2(13) ?
H33A C33 H33B 109(2) ?
N29 C34 C33 109.72(17) ?
N29 C34 H34A 109.7(14) ?
C33 C34 H34A 110.3(14) ?
N29 C34 H34B 110.3(12) ?
C33 C34 H34B 108.1(12) ?
H34A C34 H34B 108.7(18) ?
O36 N35 O37 122.36(15) ?
O36 N35 C5 118.72(15) ?
O37 N35 C5 118.91(14) ?

loop_
_geom_bond_atom_site_label_1
_geom_bond_atom_site_label_2
_geom_bond_site_symmetry_2
_geom_bond_distance
_geom_bond_publ_flag
N1 C2 . 1.326(2) yes
N1 C5 . 1.398(2) yes
N1 C6 . 1.458(2) ?
C2 N3 . 1.318(2) yes
C2 H2A . .96(2) ?
N3 C4 . 1.358(2) yes
C4 N29 . 1.371(2) yes
C4 C5 . 1.398(2) yes
C5 N35 . 1.393(2) yes
C6 C7 . 1.511(2) ?
C6 H6A . .985(19) ?
C6 H6B . 1.00(2) ?
C7 N9 . 1.277(2) yes
C7 C8 . 1.501(2) ?
C8 N23 . 1.460(2) yes
C8 H8A . .997(19) ?
C8 H8B . .966(18) ?
N9 N10 . 1.3887(19) yes
N10 C11 . 1.355(2) yes
N10 H10A . .90(2) ?
C11 C16 . 1.414(2) ?
C11 C12 . 1.418(2) ?
C12 C13 . 1.382(2) ?
C12 N17 . 1.453(2) yes
C13 C14 . 1.372(2) ?
C13 H13A . .96(2) ?
C14 C15 . 1.385(2) ?
C14 N20 . 1.451(2) yes
C15 C16 . 1.361(2) ?
C15 H15A . .98(2) ?
C16 H16A . .95(2) ?
N17 O19 . 1.217(2) ?
N17 O18 . 1.221(2) ?
N20 O21 . 1.216(2) ?
N20 O22 . 1.218(2) ?
N23 C28 . 1.459(2) ?
N23 C24 . 1.462(2) ?
C24 C25 . 1.507(3) ?
C24 H24A . .95(2) ?
C24 H24B . 1.02(2) ?
C25 O26 . 1.416(3) ?
C25 H25A . .95(3) ?
C25 H25B . .97(3) ?
O26 C27 . 1.421(3) ?
C27 C28 . 1.500(3) ?
C27 H27A . .96(2) ?
C27 H27B . .99(3) ?
C28 H28A . .99(2) ?
C28 H28B . 1.01(2) ?
N29 C30 . 1.465(2) ?
N29 C34 . 1.469(2) ?
C30 C31 . 1.503(3) ?
C30 H30A . 1.00(2) ?
C30 H30B . .98(2) ?
C31 O32 . 1.421(3) ?
C31 H31A . .98(2) ?
C31 H31B . 1.00(2) ?
O32 C33 . 1.419(3) ?
C33 C34 . 1.505(3) ?
C33 H33A . .99(3) ?
C33 H33B . 1.00(2) ?
C34 H34A . .98(2) ?
C34 H34B . 1.02(2) ?
N35 O36 . 1.2366(19) ?
N35 O37 . 1.2421(19) ?

loop_
_geom_hbond_atom_site_label_D
_geom_hbond_atom_site_label_H
_geom_hbond_atom_site_label_A
_geom_hbond_site_symmetry_A
_geom_hbond_distance_DH
_geom_hbond_distance_HA
_geom_hbond_distance_DA
_geom_hbond_angle_DHA
_geom_hbond_publ_flag
N10 H10A O18 . .90(2) 2.00(2) 2.635(2) 127(2) yes
N10 H10A O36 2_776 .90(2) 2.56(2) 3.087(2) 118.6(18) yes
C15 H15A O19 1_455 .98(2) 2.54(2) 3.305(2) 134.9(15) yes
C27 H27B O22 2_565 .99(3) 2.51(3) 3.373(3) 146(2) yes
C34 H34A O36 . .98(2) 2.16(2) 2.979(3) 140.7(19) yes
C6 H6B O37 . 1.00(2) 2.425(19) 2.804(2) 101.8(13) .
C13 H13A O19 . .96(2) 2.315(18) 2.662(2) 100.4(13) .
C16 H16A N9 . .95(2) 2.339(19) 2.712(2) 102.8(14) .

loop_
_geom_torsion_atom_site_label_1
_geom_torsion_atom_site_label_2
_geom_torsion_atom_site_label_3
_geom_torsion_atom_site_label_4
_geom_torsion
C5 N1 C2 N3 -1.9(2)
C6 N1 C2 N3 -179.00(15)
N1 C2 N3 C4 .8(2)
C2 N3 C4 N29 -177.97(15)
C2 N3 C4 C5 .67(18)
C2 N1 C5 N35 -174.39(15)
C6 N1 C5 N35 2.4(2)
C2 N1 C5 C4 2.16(17)
C6 N1 C5 C4 178.97(15)
N3 C4 C5 N35 174.22(16)
N29 C4 C5 N35 -7.3(3)
N3 C4 C5 N1 -1.78(17)
N29 C4 C5 N1 176.67(16)
C2 N1 C6 C7 -98.34(19)
C5 N1 C6 C7 85.4(2)
N1 C6 C7 N9 171.61(15)
N1 C6 C7 C8 -5.6(2)
N9 C7 C8 N23 -100.75(17)
C6 C7 C8 N23 76.68(19)
C8 C7 N9 N10 177.17(14)
C6 C7 N9 N10 -.2(2)
C7 N9 N10 C11 -171.55(14)
N9 N10 C11 C16 11.3(2)
N9 N10 C11 C12 -169.78(14)
N10 C11 C12 C13 179.44(15)
C16 C11 C12 C13 -1.6(2)
N10 C11 C12 N17 -1.5(2)
C16 C11 C12 N17 177.38(14)
C11 C12 C13 C14 1.4(2)
N17 C12 C13 C14 -177.71(14)
C12 C13 C14 C15 -.1(2)
C12 C13 C14 N20 179.41(14)
C13 C14 C15 C16 -.7(3)
N20 C14 C15 C16 179.73(15)
C14 C15 C16 C11 .4(3)
N10 C11 C16 C15 179.73(15)
C12 C11 C16 C15 .8(2)
C13 C12 N17 O19 -11.7(2)
C11 C12 N17 O19 169.18(17)
C13 C12 N17 O18 166.65(17)
C11 C12 N17 O18 -12.4(3)
C13 C14 N20 O21 -1.7(2)
C15 C14 N20 O21 177.81(16)
C13 C14 N20 O22 178.69(16)
C15 C14 N20 O22 -1.8(2)
C7 C8 N23 C28 81.26(17)
C7 C8 N23 C24 -156.72(15)
C28 N23 C24 C25 -56.0(2)
C8 N23 C24 C25 -178.92(16)
N23 C24 C25 O26 57.9(2)
C24 C25 O26 C27 -59.3(3)
C25 O26 C27 C28 59.9(3)
C8 N23 C28 C27 -179.45(15)
C24 N23 C28 C27 57.1(2)
O26 C27 C28 N23 -59.6(2)
N3 C4 N29 C30 2.6(2)
C5 C4 N29 C30 -175.67(16)
N3 C4 N29 C34 139.26(17)
C5 C4 N29 C34 -39.0(3)
C4 N29 C30 C31 -169.12(15)
C34 N29 C30 C31 51.4(2)
N29 C30 C31 O32 -56.2(2)
C30 C31 O32 C33 60.7(2)
C31 O32 C33 C34 -61.4(2)
C4 N29 C34 C33 170.89(16)
C30 N29 C34 C33 -51.4(2)
O32 C33 C34 N29 56.8(2)
N1 C5 N35 O36 155.78(15)
C4 C5 N35 O36 -19.7(3)
N1 C5 N35 O37 -24.7(2)
C4 C5 N35 O37 159.78(17)

loop_
_cod_related_entry_id
_cod_related_entry_database
_cod_related_entry_code
1 ChemSpider 21182168
